data_1505482
loop_
_publ_author_name
'Wooten, Alfred J.'
'Carroll, Patrick J.'
'Walsh, Patrick J.'

_publ_section_title
;
 Impact of Na- and K-C pi-interactions on the structure and binding of
 M3(sol)n(BINOLate)3Ln catalysts.
;
_journal_issue 17
_journal_name_full 'Organic letters'
_journal_page_first 3359
_journal_page_last 3362
_journal_paper_doi 10.1021/ol0713234
_journal_volume 9
_journal_year 2007
_chemical_formula_sum 'C84 H84 La Na3 O12'
_chemical_formula_weight 1493.39
_space_group_IT_number 173
_symmetry_cell_setting hexagonal
_symmetry_Int_Tables_number 173
_symmetry_space_group_name_Hall 'P 6c'
_symmetry_space_group_name_H-M 'P 63'
_atom_sites_solution_hydrogens geom
_atom_sites_solution_primary direct
_audit_creation_method SHELXL-97
_cell_angle_alpha 90.00
_cell_angle_beta 90.00
_cell_angle_gamma 120.00
_cell_formula_units_Z 2
_cell_length_a 15.2265(10)
_cell_length_b 15.2265(10)
_cell_length_c 18.1119(12)
_cell_measurement_temperature 143(1)
_cell_volume 3636.6(4)
_computing_data_collection 'CrystalClear (Rigaku, 1999)'
_computing_data_reduction 'CrystalClear (Rigaku, 1999)'
_computing_structure_refinement 'SHELXL-97 (Sheldrick, 1997)'
_computing_structure_solution 'SIR97 (Altomare, 1999)'
_diffrn_ambient_temperature 143(1)
_diffrn_measured_fraction_theta_full 0.987
_diffrn_measured_fraction_theta_max 0.987
_diffrn_measurement_device 'CCD Area Detector'
_diffrn_measurement_device_type 'Rigaku Mercury'
_diffrn_measurement_method 'phi and omega rotations'
_diffrn_radiation_monochromator graphite
_diffrn_radiation_source 'rotating anode'
_diffrn_radiation_type MoK\a
_diffrn_radiation_wavelength 0.71069
_diffrn_reflns_av_R_equivalents 0.0197
_diffrn_reflns_av_sigmaI/netI 0.0282
_diffrn_reflns_limit_h_max 15
_diffrn_reflns_limit_h_min -15
_diffrn_reflns_limit_k_max 13
_diffrn_reflns_limit_k_min -19
_diffrn_reflns_limit_l_max 23
_diffrn_reflns_limit_l_min -16
_diffrn_reflns_number 15808
_diffrn_reflns_theta_full 27.49
_diffrn_reflns_theta_max 27.49
_diffrn_reflns_theta_min 2.68
_exptl_absorpt_coefficient_mu 0.669
_exptl_absorpt_correction_T_max 1.0000
_exptl_absorpt_correction_T_min 0.7597
_exptl_absorpt_correction_type multi-scan
_exptl_crystal_density_diffrn 1.364
_exptl_crystal_density_method 'not measured'
_exptl_crystal_F_000 1548
_exptl_crystal_size_max 0.42
_exptl_crystal_size_mid 0.32
_exptl_crystal_size_min 0.15
_refine_diff_density_max 1.067
_refine_diff_density_min -0.465
_refine_diff_density_rms 0.063
_refine_ls_abs_structure_details 'Flack H D (1983), Acta Cryst. A39, 876-881'
_refine_ls_abs_structure_Flack -0.046(17)
_refine_ls_extinction_method none
_refine_ls_goodness_of_fit_ref 1.082
_refine_ls_hydrogen_treatment constr
_refine_ls_matrix_type full
_refine_ls_number_parameters 311
_refine_ls_number_reflns 4644
_refine_ls_number_restraints 3
_refine_ls_restrained_S_all 1.082
_refine_ls_R_factor_all 0.0320
_refine_ls_R_factor_gt 0.0292
_refine_ls_shift/su_max 0.001
_refine_ls_shift/su_mean 0.000
_refine_ls_structure_factor_coef Fsqd
_refine_ls_weighting_details 'calc w=1/[\s^2^(Fo^2^)+(0.0448P)^2^+1.0195P] where P=(Fo^2^+2Fc^2^)/3'
_refine_ls_weighting_scheme calc
_refine_ls_wR_factor_gt 0.0745
_refine_ls_wR_factor_ref 0.0776
_reflns_number_gt 4335
_reflns_number_total 4644
_reflns_threshold_expression >2sigma(I)
_cod_data_source_file ol0713234-file004.cif
_cod_data_source_block shelxl
_cod_depositor_comments
;
The following automatic conversions were performed:
'_atom_site_symetry_multiplicity' tag replaced with
'_atom_site_symmetry_multiplicity'.

Automatic conversion script
Id: cif_correct_tags 1440 2010-10-19 06:21:57Z saulius 
;
_cod_original_sg_symbol_H-M 'P 63     '
_cod_database_code 1505482

loop_
_symmetry_equiv_pos_as_xyz
'x, y, z'
'x-y, x, z+1/2'
'-y, x-y, z'
'-x, -y, z+1/2'
'-x+y, -x, z'
'y, -x+y, z+1/2'

loop_
_atom_site_label
_atom_site_type_symbol
_atom_site_fract_x
_atom_site_fract_y
_atom_site_fract_z
_atom_site_U_iso_or_equiv
_atom_site_adp_type
_atom_site_occupancy
_atom_site_symmetry_multiplicity
_atom_site_calc_flag
_atom_site_refinement_flags
_atom_site_disorder_assembly
_atom_site_disorder_group
La1 La 0.0000 0.0000 0.53627(4) 0.02093(7) Uani 1 3 d S . .
Na1 Na -0.03876(9) 0.20820(8) 0.59763(7) 0.0342(3) Uani 1 1 d . . .
O1 O -0.08608(13) 0.08955(14) 0.50105(10) 0.0258(4) Uani 1 1 d . . .
O2 O -0.15104(13) -0.08001(13) 0.61172(10) 0.0259(4) Uani 1 1 d . . .
O3 O 0.02847(17) 0.33650(16) 0.68844(13) 0.0426(5) Uani 1 1 d . . .
O4 O -0.0625(2) 0.3130(2) 0.51542(13) 0.0512(7) Uani 1 1 d . B .
C1 C -0.18358(19) 0.03923(19) 0.48289(15) 0.0241(5) Uani 1 1 d . . .
C2 C -0.2106(2) 0.0239(2) 0.40660(15) 0.0323(6) Uani 1 1 d . . .
H2 H -0.1596 0.0509 0.3712 0.043 Uiso 1 1 calc R . .
C3 C -0.3084(2) -0.0290(2) 0.38433(17) 0.0369(7) Uani 1 1 d . . .
H3 H -0.3231 -0.0373 0.3341 0.049 Uiso 1 1 calc R . .
C4 C -0.3891(2) -0.0720(2) 0.43631(17) 0.0315(6) Uani 1 1 d . . .
C5 C -0.4918(3) -0.1282(2) 0.4137(2) 0.0400(8) Uani 1 1 d . . .
H5 H -0.5073 -0.1360 0.3636 0.053 Uiso 1 1 calc R . .
C6 C -0.5685(2) -0.1711(2) 0.4645(2) 0.0440(8) Uani 1 1 d . . .
H6 H -0.6357 -0.2079 0.4491 0.059 Uiso 1 1 calc R . .
C7 C -0.5449(2) -0.1590(2) 0.5392(2) 0.0403(7) Uani 1 1 d . . .
H7 H -0.5970 -0.1891 0.5736 0.054 Uiso 1 1 calc R . .
C8 C -0.4463(2) -0.1035(2) 0.56380(17) 0.0323(6) Uani 1 1 d . . .
H8 H -0.4331 -0.0961 0.6142 0.043 Uiso 1 1 calc R . .
C9 C -0.3648(2) -0.0576(2) 0.51318(15) 0.0240(6) Uani 1 1 d . . .
C10 C -0.26075(17) 0.00027(17) 0.53617(16) 0.0224(4) Uani 1 1 d . . .
C11 C -0.23290(19) 0.01901(19) 0.61609(15) 0.0243(5) Uani 1 1 d . . .
C12 C -0.2589(2) 0.0812(2) 0.65951(15) 0.0264(5) Uani 1 1 d . . .
C13 C -0.3083(2) 0.1311(2) 0.62930(18) 0.0322(6) Uani 1 1 d . . .
H13 H -0.3235 0.1246 0.5792 0.043 Uiso 1 1 calc R . .
C14 C -0.3342(2) 0.1888(2) 0.6726(2) 0.0391(7) Uani 1 1 d . . .
H14 H -0.3664 0.2209 0.6516 0.052 Uiso 1 1 calc R . .
C15 C -0.3122(3) 0.1997(2) 0.7486(2) 0.0441(9) Uani 1 1 d . . .
H15 H -0.3315 0.2375 0.7777 0.059 Uiso 1 1 calc R . .
C16 C -0.2631(2) 0.1554(2) 0.77957(19) 0.0377(7) Uani 1 1 d . . .
H16 H -0.2475 0.1644 0.8296 0.050 Uiso 1 1 calc R . .
C17 C -0.2351(2) 0.0953(2) 0.73628(16) 0.0310(6) Uani 1 1 d . . .
C18 C -0.1838(2) 0.0484(2) 0.76790(15) 0.0340(6) Uani 1 1 d . . .
H18 H -0.1687 0.0561 0.8180 0.045 Uiso 1 1 calc R . .
C19 C -0.1565(2) -0.0078(2) 0.72571(15) 0.0292(6) Uani 1 1 d . . .
H19 H -0.1210 -0.0362 0.7474 0.039 Uiso 1 1 calc R . .
C20 C -0.18064(19) -0.02458(19) 0.64908(14) 0.0241(5) Uani 1 1 d . . .
C21 C 0.1336(3) 0.3919(3) 0.7006(3) 0.0754(14) Uani 1 1 d . . .
H21A H 0.1690 0.4062 0.6537 0.100 Uiso 1 1 calc R . .
H21B H 0.1540 0.3521 0.7303 0.100 Uiso 1 1 calc R . .
C22 C 0.1607(4) 0.4863(4) 0.7382(3) 0.0778(14) Uani 1 1 d . . .
H22A H 0.2114 0.5437 0.7102 0.103 Uiso 1 1 calc R . .
H22B H 0.1876 0.4873 0.7869 0.103 Uiso 1 1 calc R . .
C23 C 0.0639(4) 0.4903(3) 0.7437(2) 0.0606(11) Uani 1 1 d . . .
H23A H 0.0744 0.5556 0.7276 0.081 Uiso 1 1 calc R . .
H23B H 0.0383 0.4778 0.7939 0.081 Uiso 1 1 calc R . .
C24 C -0.0078(3) 0.4068(3) 0.6926(2) 0.0495(8) Uani 1 1 d . . .
H24A H -0.0763 0.3739 0.7120 0.066 Uiso 1 1 calc R . .
H24B H -0.0077 0.4338 0.6441 0.066 Uiso 1 1 calc R . .
C25 C -0.1254(5) 0.3544(5) 0.5075(3) 0.0893(18) Uani 1 1 d D . .
H25A H -0.0934 0.4211 0.5300 0.119 Uiso 0.55 1 calc PR A 1
H25B H -0.1889 0.3120 0.5330 0.119 Uiso 0.55 1 calc PR A 1
H25X H -0.0871 0.4279 0.5052 0.119 Uiso 0.45 1 calc PR A 2
H25Y H -0.1753 0.3330 0.5468 0.119 Uiso 0.45 1 calc PR A 2
C26 C -0.1458(11) 0.3626(11) 0.4297(6) 0.078(3) Uani 0.55 1 d P B 1
H26A H -0.1238 0.4322 0.4163 0.104 Uiso 0.55 1 calc PR B 1
H26B H -0.2173 0.3205 0.4184 0.104 Uiso 0.55 1 calc PR B 1
C26' C -0.1745(10) 0.3063(12) 0.4320(8) 0.091(5) Uani 0.45 1 d PD B 2
H26C H -0.2237 0.2347 0.4367 0.122 Uiso 0.45 1 calc PR B 2
H26D H -0.2064 0.3411 0.4092 0.122 Uiso 0.45 1 calc PR B 2
C27 C -0.0819(6) 0.3237(7) 0.3903(3) 0.117(3) Uani 1 1 d D . .
H27A H -0.1253 0.2566 0.3700 0.156 Uiso 0.55 1 calc PR B 1
H27B H -0.0428 0.3691 0.3505 0.156 Uiso 0.55 1 calc PR B 1
H27X H -0.0992 0.2709 0.3538 0.156 Uiso 0.45 1 calc PR B 2
H27Y H -0.0502 0.3890 0.3656 0.156 Uiso 0.45 1 calc PR B 2
C28 C -0.0150(4) 0.3208(3) 0.4466(2) 0.0656(12) Uani 1 1 d . B .
H28A H -0.0058 0.2628 0.4389 0.087 Uiso 1 1 calc R . .
H28B H 0.0508 0.3820 0.4447 0.087 Uiso 1 1 calc R . .

loop_
_atom_site_aniso_label
_atom_site_aniso_U_11
_atom_site_aniso_U_22
_atom_site_aniso_U_33
_atom_site_aniso_U_23
_atom_site_aniso_U_13
_atom_site_aniso_U_12
La1 0.01837(8) 0.01837(8) 0.02604(12) 0.000 0.000 0.00919(4)
Na1 0.0361(6) 0.0313(6) 0.0414(6) -0.0085(5) -0.0092(5) 0.0214(5)
O1 0.0202(9) 0.0259(9) 0.0306(9) 0.0024(7) -0.0015(7) 0.0110(7)
O2 0.0247(9) 0.0234(9) 0.0317(9) -0.0009(8) 0.0048(8) 0.0136(8)
O3 0.0481(13) 0.0396(12) 0.0471(13) -0.0089(10) -0.0081(10) 0.0272(11)
O4 0.0832(19) 0.0532(15) 0.0376(13) 0.0026(10) 0.0054(12) 0.0493(15)
C1 0.0232(13) 0.0195(12) 0.0303(13) -0.0009(10) -0.0033(10) 0.0111(10)
C2 0.0333(15) 0.0374(16) 0.0266(14) 0.0004(12) 0.0003(12) 0.0181(13)
C3 0.0380(17) 0.0438(17) 0.0262(14) -0.0026(13) -0.0078(13) 0.0185(14)
C4 0.0290(15) 0.0286(14) 0.0386(16) -0.0059(12) -0.0092(13) 0.0155(12)
C5 0.0317(16) 0.0316(16) 0.055(2) -0.0095(14) -0.0211(15) 0.0146(13)
C6 0.0228(15) 0.0313(16) 0.073(2) -0.0114(16) -0.0140(15) 0.0101(13)
C7 0.0244(12) 0.0292(13) 0.0642(19) -0.0036(18) 0.0033(17) 0.0112(11)
C8 0.0262(14) 0.0288(14) 0.0416(16) -0.0029(12) 0.0006(12) 0.0136(12)
C9 0.0213(12) 0.0205(12) 0.0334(14) -0.0047(10) -0.0043(10) 0.0127(10)
C10 0.0234(11) 0.0223(10) 0.0260(11) -0.0015(12) -0.0040(12) 0.0148(9)
C11 0.0233(12) 0.0230(12) 0.0255(13) -0.0004(10) -0.0004(11) 0.0108(11)
C12 0.0208(12) 0.0238(13) 0.0324(14) -0.0038(11) 0.0030(10) 0.0094(11)
C13 0.0233(13) 0.0261(13) 0.0475(17) -0.0060(12) 0.0005(12) 0.0126(11)
C14 0.0274(14) 0.0242(14) 0.067(2) -0.0048(14) 0.0019(14) 0.0139(12)
C15 0.0347(17) 0.0311(16) 0.064(2) -0.0102(15) 0.0162(15) 0.0148(14)
C16 0.0331(14) 0.0331(14) 0.0404(17) -0.0091(14) 0.0109(14) 0.0117(12)
C17 0.0263(14) 0.0294(14) 0.0343(14) -0.0036(12) 0.0057(11) 0.0117(12)
C18 0.0343(15) 0.0380(15) 0.0253(14) -0.0035(11) 0.0013(11) 0.0148(13)
C19 0.0294(14) 0.0326(14) 0.0273(14) 0.0020(11) 0.0008(11) 0.0168(12)
C20 0.0216(12) 0.0202(12) 0.0279(12) 0.0010(10) 0.0036(10) 0.0085(10)
C21 0.045(2) 0.056(2) 0.124(4) -0.029(3) -0.005(2) 0.024(2)
C22 0.084(3) 0.048(3) 0.086(3) -0.017(2) -0.026(3) 0.022(2)
C23 0.102(4) 0.039(2) 0.046(2) -0.0028(15) 0.004(2) 0.040(2)
C24 0.071(2) 0.050(2) 0.0470(19) 0.0012(16) 0.0017(17) 0.0443(19)
C25 0.121(4) 0.147(5) 0.055(3) 0.028(3) 0.020(3) 0.108(4)
C26 0.096(9) 0.096(9) 0.055(5) 0.023(6) -0.004(5) 0.057(8)
C26' 0.059(8) 0.087(10) 0.118(12) 0.033(9) -0.027(7) 0.029(8)
C27 0.196(8) 0.186(7) 0.051(3) 0.013(3) 0.019(4) 0.157(7)
C28 0.092(3) 0.047(2) 0.061(3) 0.0157(19) 0.030(2) 0.037(2)

loop_
_atom_type_symbol
_atom_type_description
_atom_type_scat_dispersion_real
_atom_type_scat_dispersion_imag
_atom_type_scat_source
C C 0.0033 0.0016 'International Tables Vol C Tables 4.2.6.8 and 6.1.1.4'
H H 0.0000 0.0000 'International Tables Vol C Tables 4.2.6.8 and 6.1.1.4'
O O 0.0106 0.0060 'International Tables Vol C Tables 4.2.6.8 and 6.1.1.4'
Na Na 0.0362 0.0249 'International Tables Vol C Tables 4.2.6.8 and 6.1.1.4'
La La -0.2871 2.4523 'International Tables Vol C Tables 4.2.6.8 and 6.1.1.4'

loop_
_geom_angle_atom_site_label_1
_geom_angle_atom_site_label_2
_geom_angle_atom_site_label_3
_geom_angle
_geom_angle_site_symmetry_1
_geom_angle_site_symmetry_3
O1 La1 O1 113.22(4) 3 5
O1 La1 O1 113.22(4) 3 .
O1 La1 O1 113.22(4) 5 .
O1 La1 O2 160.81(7) 3 5
O1 La1 O2 77.55(6) 5 5
O1 La1 O2 73.83(6) . 5
O1 La1 O2 73.83(6) 3 .
O1 La1 O2 160.81(7) 5 .
O1 La1 O2 77.56(6) . .
O2 La1 O2 91.16(7) 5 .
O1 La1 O2 77.56(6) 3 3
O1 La1 O2 73.83(6) 5 3
O1 La1 O2 160.81(7) . 3
O2 La1 O2 91.16(7) 5 3
O2 La1 O2 91.16(7) . 3
O1 La1 Na1 38.93(5) 3 3
O1 La1 Na1 142.56(5) 5 3
O1 La1 Na1 102.99(5) . 3
O2 La1 Na1 123.33(5) 5 3
O2 La1 Na1 36.53(5) . 3
O2 La1 Na1 74.99(5) 3 3
O1 La1 Na1 102.99(5) 3 5
O1 La1 Na1 38.93(5) 5 5
O1 La1 Na1 142.56(5) . 5
O2 La1 Na1 74.99(5) 5 5
O2 La1 Na1 123.33(5) . 5
O2 La1 Na1 36.53(5) 3 5
Na1 La1 Na1 111.27(2) 3 5
O1 La1 Na1 142.56(5) 3 .
O1 La1 Na1 102.99(5) 5 .
O1 La1 Na1 38.93(5) . .
O2 La1 Na1 36.53(5) 5 .
O2 La1 Na1 74.99(5) . .
O2 La1 Na1 123.33(5) 3 .
Na1 La1 Na1 111.27(2) 3 .
Na1 La1 Na1 111.27(2) 5 .
O2 Na1 O4 137.18(10) 5 .
O2 Na1 O1 77.82(7) 5 .
O4 Na1 O1 87.61(8) . .
O2 Na1 O3 98.19(8) 5 .
O4 Na1 O3 91.71(9) . .
O1 Na1 O3 173.13(9) . .
O2 Na1 C11 100.69(8) 5 .
O4 Na1 C11 108.57(10) . .
O1 Na1 C11 63.91(8) . .
O3 Na1 C11 122.66(9) . .
O2 Na1 C12 119.62(8) 5 .
O4 Na1 C12 99.61(10) . .
O1 Na1 C12 88.25(7) . .
O3 Na1 C12 98.60(8) . .
C11 Na1 C12 27.08(7) . .
O2 Na1 La1 39.69(5) 5 .
O4 Na1 La1 122.84(7) . .
O1 Na1 La1 39.89(5) . .
O3 Na1 La1 137.27(7) . .
C11 Na1 La1 72.87(6) . .
C12 Na1 La1 99.20(6) . .
C1 O1 Na1 116.87(16) . .
C1 O1 La1 120.56(15) . .
Na1 O1 La1 101.18(7) . .
C20 O2 Na1 135.61(16) . 3
C20 O2 La1 120.60(15) . .
Na1 O2 La1 103.79(7) 3 .
C21 O3 C24 107.0(3) . .
C21 O3 Na1 119.9(2) . .
C24 O3 Na1 119.1(2) . .
C25 O4 C28 108.1(3) . .
C25 O4 Na1 138.6(3) . .
C28 O4 Na1 111.8(2) . .
O1 C1 C10 122.2(2) . .
O1 C1 C2 118.8(2) . .
C10 C1 C2 119.0(2) . .
C3 C2 C1 121.9(3) . .
C2 C3 C4 121.1(3) . .
C5 C4 C3 121.7(3) . .
C5 C4 C9 119.8(3) . .
C3 C4 C9 118.5(3) . .
C6 C5 C4 121.0(3) . .
C5 C6 C7 119.2(3) . .
C8 C7 C6 121.8(3) . .
C7 C8 C9 120.8(3) . .
C8 C9 C4 117.4(3) . .
C8 C9 C10 122.8(3) . .
C4 C9 C10 119.9(3) . .
C1 C10 C9 119.6(3) . .
C1 C10 C11 119.2(2) . .
C9 C10 C11 121.2(2) . .
C20 C11 C12 119.3(2) . .
C20 C11 C10 119.8(2) . .
C12 C11 C10 120.8(2) . .
C20 C11 Na1 88.95(15) . .
C12 C11 Na1 83.64(15) . .
C10 C11 Na1 97.32(15) . .
C13 C12 C17 117.2(2) . .
C13 C12 C11 122.6(3) . .
C17 C12 C11 120.2(3) . .
C13 C12 Na1 102.84(18) . .
C17 C12 Na1 98.28(16) . .
C11 C12 Na1 69.28(15) . .
C14 C13 C12 121.4(3) . .
C13 C14 C15 120.4(3) . .
C16 C15 C14 120.4(3) . .
C15 C16 C17 120.6(3) . .
C18 C17 C16 121.3(3) . .
C18 C17 C12 118.7(2) . .
C16 C17 C12 120.0(3) . .
C19 C18 C17 120.7(3) . .
C18 C19 C20 121.8(3) . .
O2 C20 C11 122.7(2) . .
O2 C20 C19 118.2(2) . .
C11 C20 C19 119.2(2) . .
O3 C21 C22 110.1(4) . .
C21 C22 C23 105.7(4) . .
C22 C23 C24 103.6(3) . .
O3 C24 C23 106.0(3) . .
O4 C25 C26 111.2(6) . .
O4 C25 C26' 98.9(7) . .
C26 C25 C26' 28.3(6) . .
C25 C26 C27 102.3(8) . .
C27 C26' C25 99.9(8) . .
C28 C27 C26' 104.6(6) . .
C28 C27 C26 105.8(6) . .
C26' C27 C26 28.2(6) . .
O4 C28 C27 106.4(4) . .

loop_
_geom_bond_atom_site_label_1
_geom_bond_atom_site_label_2
_geom_bond_distance
_geom_bond_site_symmetry_2
La1 O1 2.4023(17) 3
La1 O1 2.4023(17) 5
La1 O1 2.4023(17) .
La1 O2 2.4164(18) 5
La1 O2 2.4164(18) .
La1 O2 2.4164(18) 3
La1 Na1 3.6748(11) 3
La1 Na1 3.6748(11) 5
La1 Na1 3.6748(11) .
Na1 O2 2.252(2) 5
Na1 O4 2.339(3) .
Na1 O1 2.354(2) .
Na1 O3 2.360(2) .
Na1 C11 2.938(3) .
Na1 C12 3.122(3) .
O1 C1 1.327(3) .
O2 C20 1.324(3) .
O2 Na1 2.252(2) 3
O3 C21 1.404(5) .
O3 C24 1.430(4) .
O4 C25 1.392(5) .
O4 C28 1.417(5) .
C1 C10 1.403(4) .
C1 C2 1.427(4) .
C2 C3 1.353(4) .
C3 C4 1.421(4) .
C4 C5 1.417(4) .
C4 C9 1.429(4) .
C5 C6 1.369(6) .
C6 C7 1.390(5) .
C7 C8 1.377(4) .
C8 C9 1.415(4) .
C9 C10 1.436(3) .
C10 C11 1.495(4) .
C11 C20 1.400(4) .
C11 C12 1.430(4) .
C12 C13 1.419(4) .
C12 C17 1.426(4) .
C13 C14 1.376(4) .
C14 C15 1.406(5) .
C15 C16 1.353(5) .
C16 C17 1.423(4) .
C17 C18 1.417(4) .
C18 C19 1.358(4) .
C19 C20 1.426(4) .
C21 C22 1.451(6) .
C22 C23 1.509(7) .
C23 C24 1.509(6) .
C25 C26 1.461(12) .
C25 C26' 1.555(14) .
C26 C27 1.543(15) .
C26' C27 1.502(14) .
C27 C28 1.458(8) .
